data_2222945
loop_
_publ_author_name
'Okmanov, Rasul Ya.'
'Samarov, Zafir U.'
'Turgunov, Kambarali K.'
'Tashkhodjaev, Bakhodir'
'Shakhidoyatov, Khusniddin M.'

_publ_section_title
;
 6,7,8,9,10,11-Hexahydro-13<i>H</i>-azocino[2,1-<i>b</i>]quinazolin-13-one
;
_journal_coeditor_code ZL2205
_journal_issue 8
_journal_name_full 'Acta Crystallographica Section E'
_journal_page_first o1776
_journal_paper_doi 10.1107/S160053680902460X
_journal_volume 65
_journal_year 2009
_chemical_formula_iupac 'C14 H16 N2 O'
_chemical_formula_moiety 'C14 H16 N2 O'
_chemical_formula_sum 'C14 H16 N2 O'
_chemical_formula_weight 228.29
_chemical_melting_point 391(3)
_chemical_name_common 2,3-gexamethylene-3,4-dihydroquinazolin-4-one
_chemical_name_systematic
;
6,7,8,9,10,11-Hexahydro-13<i>H</i>-azocino[2,1-<i>b</i>]quinazolin-13-one
;
_space_group_IT_number 19
_symmetry_cell_setting orthorhombic
_symmetry_space_group_name_Hall 'P 2ac 2ab'
_symmetry_space_group_name_H-M 'P 21 21 21'
_atom_sites_solution_hydrogens geom
_atom_sites_solution_primary direct
_atom_sites_solution_secondary difmap
_audit_creation_method SHELXL-97
_cell_angle_alpha 90.00
_cell_angle_beta 90.00
_cell_angle_gamma 90.00
_cell_formula_units_Z 4
_cell_length_a 9.5490(19)
_cell_length_b 10.584(2)
_cell_length_c 11.693(2)
_cell_measurement_reflns_used 12
_cell_measurement_temperature 300.0(10)
_cell_measurement_theta_max 15
_cell_measurement_theta_min 10
_cell_volume 1181.8(4)
_computing_cell_refinement 'STADI4 (Stoe & Cie, 1997)'
_computing_data_collection 'STADI4 (Stoe & Cie, 1997)'
_computing_data_reduction 'X-RED (Stoe & Cie, 1997)'
_computing_molecular_graphics 'XP (Bruker, 1998) and Mercury (Macrae <i>et al.</i>,  2006)'
_computing_publication_material 'SHELXL97 (Sheldrick, 2008)'
_computing_structure_refinement 'SHELXL97 (Sheldrick, 2008)'
_computing_structure_solution 'SHELXS97 (Sheldrick, 2008)'
_diffrn_ambient_temperature 300(2)
_diffrn_measured_fraction_theta_full 0.998
_diffrn_measured_fraction_theta_max 0.998
_diffrn_measurement_device 'Stoe STADI4 4-circle D092'
_diffrn_measurement_device_type 'Stoe Stadi-4 four-circle'
_diffrn_measurement_method \w/2\q
_diffrn_radiation_monochromator graphite
_diffrn_radiation_source 'fine-focus sealed tube'
_diffrn_radiation_type MoK\a
_diffrn_radiation_wavelength 0.71073
_diffrn_reflns_av_R_equivalents 0.0000
_diffrn_reflns_av_sigmaI/netI 0.0175
_diffrn_reflns_limit_h_max 11
_diffrn_reflns_limit_h_min 0
_diffrn_reflns_limit_k_max 12
_diffrn_reflns_limit_k_min 0
_diffrn_reflns_limit_l_max 13
_diffrn_reflns_limit_l_min 0
_diffrn_reflns_number 1229
_diffrn_reflns_theta_full 24.97
_diffrn_reflns_theta_max 24.97
_diffrn_reflns_theta_min 2.60
_diffrn_standards_decay_% 3.9
_diffrn_standards_interval_time 60
_diffrn_standards_number 3
_exptl_absorpt_coefficient_mu 0.082
_exptl_absorpt_correction_type none
_exptl_crystal_colour yellow
_exptl_crystal_density_diffrn 1.283
_exptl_crystal_density_method 'not measured'
_exptl_crystal_description prizmatic
_exptl_crystal_F_000 488
_exptl_crystal_size_max 0.60
_exptl_crystal_size_mid 0.42
_exptl_crystal_size_min 0.35
_refine_diff_density_max 0.137
_refine_diff_density_min -0.105
_refine_ls_extinction_coef 0.040(3)
_refine_ls_extinction_expression Fc^*^=kFc[1+0.001xFc^2^\l^3^/sin(2\q)]^-1/4^
_refine_ls_extinction_method 'SHELXL97 (Sheldrick, 2008)'
_refine_ls_goodness_of_fit_ref 1.167
_refine_ls_hydrogen_treatment constr
_refine_ls_matrix_type full
_refine_ls_number_parameters 174
_refine_ls_number_reflns 1208
_refine_ls_number_restraints 0
_refine_ls_restrained_S_all 1.164
_refine_ls_R_factor_all 0.0442
_refine_ls_R_factor_gt 0.0346
_refine_ls_shift/su_max 0.000
_refine_ls_shift/su_mean 0.000
_refine_ls_structure_factor_coef Fsqd
_refine_ls_weighting_details 'calc w=1/[\s^2^(Fo^2^)+(0.0252P)^2^+0.261P] where P=(Fo^2^+2Fc^2^)/3'
_refine_ls_weighting_scheme calc
_refine_ls_wR_factor_gt 0.0721
_refine_ls_wR_factor_ref 0.0789
_reflns_number_gt 1061
_reflns_number_total 1208
_reflns_threshold_expression I>2\s(I)
_cod_data_source_file zl2205.cif
_cod_data_source_block I
_cod_database_code 2222945
_cod_database_fobs_code 2222945

loop_
_symmetry_equiv_pos_as_xyz
'x, y, z'
'-x+1/2, -y, z+1/2'
'-x, y+1/2, -z+1/2'
'x+1/2, -y+1/2, -z'

loop_
_atom_site_type_symbol
_atom_site_label
_atom_site_fract_x
_atom_site_fract_y
_atom_site_fract_z
_atom_site_U_iso_or_equiv
_atom_site_adp_type
_atom_site_calc_flag
_atom_site_refinement_flags
_atom_site_occupancy
_atom_site_disorder_assembly
_atom_site_disorder_group
O O1 0.48619(19) 0.50852(16) 0.48326(16) 0.0541(5) Uani d . 1 . .
C C1 0.4342(3) 0.7278(3) 0.3757(2) 0.0501(7) Uani d . 1 B .
H H1A 0.3555 0.6703 0.3823 0.060 Uiso calc R 1 . .
H H1B 0.4167 0.7825 0.3107 0.060 Uiso calc R 1 . .
C C2 0.4418(3) 0.8074(3) 0.4824(3) 0.0626(8) Uani d D 1 . .
H H2A 0.4389 0.7519 0.5483 0.075 Uiso calc R 1 A 1
H H2B 0.3593 0.8608 0.4855 0.075 Uiso calc R 1 A 1
C C3 0.5710(4) 0.8909(3) 0.4918(3) 0.0625(11) Uani d PD 0.910(7) B 1
H H3A 0.6529 0.8373 0.4990 0.075 Uiso calc PR 0.910(7) B 1
H H3B 0.5639 0.9409 0.5611 0.075 Uiso calc PR 0.910(7) B 1
C C4 0.5920(5) 0.9800(3) 0.3902(4) 0.0672(12) Uani d PD 0.910(7) B 1
H H4A 0.5024 0.9930 0.3530 0.081 Uiso calc PR 0.910(7) B 1
H H4B 0.6234 1.0612 0.4188 0.081 Uiso calc PR 0.910(7) B 1
C C3' 0.492(4) 0.938(3) 0.437(4) 0.076(16) Uani d PD 0.090(7) B 2
H H3C 0.4513 0.9551 0.3629 0.091 Uiso calc PR 0.090(7) B 2
H H3D 0.4626 1.0046 0.4895 0.091 Uiso calc PR 0.090(7) B 2
C C4' 0.654(3) 0.934(5) 0.429(3) 0.057(11) Uani d PD 0.090(7) B 2
H H4C 0.6935 1.0078 0.4666 0.068 Uiso calc PR 0.090(7) B 2
H H4D 0.6892 0.8593 0.4667 0.068 Uiso calc PR 0.090(7) B 2
C C5 0.6969(3) 0.9334(3) 0.3012(3) 0.0659(9) Uani d D 1 . .
H H5A 0.7816 0.9085 0.3411 0.079 Uiso calc R 1 B 1
H H5B 0.7209 1.0042 0.2523 0.079 Uiso calc R 1 B 1
C C6 0.6522(3) 0.8230(3) 0.2240(2) 0.0556(8) Uani d . 1 B .
H H6A 0.5559 0.8366 0.2007 0.067 Uiso calc R 1 . .
H H6B 0.7095 0.8247 0.1555 0.067 Uiso calc R 1 . .
N N7 0.7692(2) 0.62498(19) 0.24573(17) 0.0431(5) Uani d . 1 B .
C C8 0.8961(3) 0.4294(3) 0.2602(2) 0.0504(7) Uani d . 1 B .
H H8A 0.9545 0.4558 0.2012 0.061 Uiso calc R 1 . .
C C9 0.9186(3) 0.3150(3) 0.3122(3) 0.0563(8) Uani d . 1 . .
H H9A 0.9923 0.2642 0.2880 0.068 Uiso calc R 1 . .
C C10 0.8327(3) 0.2743(3) 0.4005(3) 0.0562(8) Uani d . 1 . .
H H10A 0.8505 0.1974 0.4361 0.067 Uiso calc R 1 . .
C C11 0.7218(3) 0.3469(2) 0.4355(2) 0.0485(7) Uani d . 1 . .
H H11A 0.6638 0.3192 0.4943 0.058 Uiso calc R 1 . .
C C12 0.5754(3) 0.5395(2) 0.4132(2) 0.0377(6) Uani d . 1 . .
C C13 0.6967(2) 0.4634(2) 0.38186(19) 0.0366(6) Uani d . 1 B .
C C14 0.6629(3) 0.6936(2) 0.2763(2) 0.0400(6) Uani d . 1 . .
N N15 0.5625(2) 0.65339(18) 0.35342(16) 0.0385(5) Uani d . 1 B .
C C16 0.7848(2) 0.5065(2) 0.2960(2) 0.0379(6) Uani d . 1 . .

loop_
_atom_site_aniso_label
_atom_site_aniso_U_11
_atom_site_aniso_U_22
_atom_site_aniso_U_33
_atom_site_aniso_U_12
_atom_site_aniso_U_13
_atom_site_aniso_U_23
O1 0.0525(11) 0.0515(11) 0.0582(11) -0.0064(10) 0.0185(10) 0.0010(10)
C1 0.0372(13) 0.0490(15) 0.0642(17) 0.0079(12) 0.0023(13) -0.0053(14)
C2 0.0607(18) 0.0529(16) 0.0743(19) 0.0055(16) 0.0161(17) -0.0140(16)
C3 0.063(2) 0.058(2) 0.067(2) 0.006(2) -0.007(2) -0.0217(19)
C4 0.069(3) 0.0387(19) 0.094(3) 0.002(2) -0.002(3) -0.007(2)
C3' 0.11(4) 0.035(18) 0.08(3) 0.01(2) 0.05(3) -0.010(19)
C4' 0.04(2) 0.08(3) 0.04(2) 0.00(2) -0.016(17) 0.022(19)
C5 0.0635(19) 0.0414(15) 0.093(2) 0.0014(15) 0.0113(18) 0.0164(17)
C6 0.0584(17) 0.0541(17) 0.0543(16) 0.0136(15) 0.0060(14) 0.0176(14)
N7 0.0404(11) 0.0434(12) 0.0456(12) 0.0009(10) 0.0059(10) 0.0035(10)
C8 0.0415(15) 0.0526(16) 0.0572(17) 0.0040(13) 0.0082(14) -0.0044(15)
C9 0.0487(16) 0.0490(16) 0.0713(19) 0.0148(15) -0.0032(15) -0.0076(15)
C10 0.0618(17) 0.0392(14) 0.0674(18) 0.0080(14) -0.0075(17) 0.0010(15)
C11 0.0537(16) 0.0396(14) 0.0523(16) -0.0029(14) -0.0010(13) 0.0034(12)
C12 0.0398(13) 0.0368(13) 0.0365(12) -0.0059(11) 0.0001(13) -0.0044(11)
C13 0.0368(13) 0.0353(12) 0.0377(13) -0.0032(11) -0.0011(11) -0.0058(10)
C14 0.0418(14) 0.0417(14) 0.0366(13) 0.0020(12) -0.0008(12) 0.0004(12)
N15 0.0362(11) 0.0390(11) 0.0401(10) 0.0020(10) 0.0014(10) -0.0052(9)
C16 0.0382(14) 0.0363(12) 0.0392(12) -0.0005(12) -0.0027(11) -0.0030(11)

loop_
_atom_type_symbol
_atom_type_description
_atom_type_scat_dispersion_real
_atom_type_scat_dispersion_imag
_atom_type_scat_source
C C 0.0033 0.0016 'International Tables Vol C Tables 4.2.6.8 and 6.1.1.4'
H H 0.0000 0.0000 'International Tables Vol C Tables 4.2.6.8 and 6.1.1.4'
O O 0.0106 0.0060 'International Tables Vol C Tables 4.2.6.8 and 6.1.1.4'
N N 0.0061 0.0033 'International Tables Vol C Tables 4.2.6.8 and 6.1.1.4'

loop_
_geom_angle_atom_site_label_1
_geom_angle_atom_site_label_2
_geom_angle_atom_site_label_3
_geom_angle_site_symmetry_1
_geom_angle_site_symmetry_3
_geom_angle
_geom_angle_publ_flag
N15 C1 C2 . . 113.8(2) ?
N15 C1 H1A . . 108.8 ?
C2 C1 H1A . . 108.8 ?
N15 C1 H1B . . 108.8 ?
C2 C1 H1B . . 108.8 ?
H1A C1 H1B . . 107.7 ?
C1 C2 C3 . . 115.1(2) ?
C1 C2 C3' . . 103.5(16) ?
C1 C2 H2A . . 108.5 ?
C3 C2 H2A . . 108.5 ?
C3' C2 H2A . . 144.7 ?
C1 C2 H2B . . 108.5 ?
C3 C2 H2B . . 108.5 ?
C3' C2 H2B . . 75.1 ?
H2A C2 H2B . . 107.5 ?
C2 C3 C4 . . 114.1(4) ?
C2 C3 H3A . . 108.7 ?
C4 C3 H3A . . 108.7 ?
C2 C3 H3B . . 108.7 ?
C4 C3 H3B . . 108.7 ?
H3A C3 H3B . . 107.6 ?
C5 C4 C3 . . 114.6(4) ?
C5 C4 H4A . . 108.6 ?
C3 C4 H4A . . 108.6 ?
C5 C4 H4B . . 108.6 ?
C3 C4 H4B . . 108.6 ?
H4A C4 H4B . . 107.6 ?
C4' C3' C2 . . 108(4) ?
C4' C3' H3C . . 110.2 ?
C2 C3' H3C . . 110.2 ?
C4' C3' H3D . . 110.2 ?
C2 C3' H3D . . 110.2 ?
H3C C3' H3D . . 108.5 ?
C5 C4' C3' . . 109(3) ?
C5 C4' H4C . . 109.9 ?
C3' C4' H4C . . 109.9 ?
C5 C4' H4D . . 109.9 ?
C3' C4' H4D . . 109.9 ?
H4C C4' H4D . . 108.3 ?
C4 C5 C6 . . 117.7(3) ?
C6 C5 C4' . . 119.9(16) ?
C4 C5 H5A . . 107.9 ?
C6 C5 H5A . . 107.9 ?
C4' C5 H5A . . 76.1 ?
C4 C5 H5B . . 107.9 ?
C6 C5 H5B . . 107.9 ?
C4' C5 H5B . . 128.7 ?
H5A C5 H5B . . 107.2 ?
C14 C6 C5 . . 115.8(2) ?
C14 C6 H6A . . 108.3 ?
C5 C6 H6A . . 108.3 ?
C14 C6 H6B . . 108.3 ?
C5 C6 H6B . . 108.3 ?
H6A C6 H6B . . 107.4 ?
C14 N7 C16 . . 118.1(2) ?
C9 C8 C16 . . 119.9(3) ?
C9 C8 H8A . . 120.0 ?
C16 C8 H8A . . 120.0 ?
C8 C9 C10 . . 120.8(3) ?
C8 C9 H9A . . 119.6 ?
C10 C9 H9A . . 119.6 ?
C11 C10 C9 . . 120.3(3) ?
C11 C10 H10A . . 119.8 ?
C9 C10 H10A . . 119.8 ?
C10 C11 C13 . . 119.4(3) ?
C10 C11 H11A . . 120.3 ?
C13 C11 H11A . . 120.3 ?
O1 C12 N15 . . 120.2(2) ?
O1 C12 C13 . . 124.9(2) ?
N15 C12 C13 . . 114.9(2) ?
C16 C13 C11 . . 120.6(2) ?
C16 C13 C12 . . 118.8(2) ?
C11 C13 C12 . . 120.6(2) ?
N7 C14 N15 . . 123.3(2) ?
N7 C14 C6 . . 116.8(2) ?
N15 C14 C6 . . 119.9(2) ?
C14 N15 C12 . . 122.0(2) ?
C14 N15 C1 . . 121.7(2) ?
C12 N15 C1 . . 116.3(2) ?
C13 C16 N7 . . 122.4(2) ?
C13 C16 C8 . . 119.0(2) ?
N7 C16 C8 . . 118.6(2) ?

loop_
_geom_bond_atom_site_label_1
_geom_bond_atom_site_label_2
_geom_bond_site_symmetry_2
_geom_bond_distance
_geom_bond_publ_flag
O1 C12 . 1.227(3) ?
C1 N15 . 1.480(3) ?
C1 C2 . 1.507(4) ?
C1 H1A . 0.9700 ?
C1 H1B . 0.9700 ?
C2 C3 . 1.521(4) ?
C2 C3' . 1.56(3) ?
C2 H2A . 0.9700 ?
C2 H2B . 0.9700 ?
C3 C4 . 1.530(6) ?
C3 H3A . 0.9700 ?
C3 H3B . 0.9700 ?
C4 C5 . 1.526(5) ?
C4 H4A . 0.9700 ?
C4 H4B . 0.9700 ?
C3' C4' . 1.55(3) ?
C3' H3C . 0.9700 ?
C3' H3D . 0.9700 ?
C4' C5 . 1.55(3) ?
C4' H4C . 0.9700 ?
C4' H4D . 0.9700 ?
C5 C6 . 1.537(4) ?
C5 H5A . 0.9700 ?
C5 H5B . 0.9700 ?
C6 C14 . 1.503(4) ?
C6 H6A . 0.9700 ?
C6 H6B . 0.9700 ?
N7 C14 . 1.298(3) ?
N7 C16 . 1.393(3) ?
C8 C9 . 1.371(4) ?
C8 C16 . 1.404(3) ?
C8 H8A . 0.9300 ?
C9 C10 . 1.387(4) ?
C9 H9A . 0.9300 ?
C10 C11 . 1.371(4) ?
C10 H10A . 0.9300 ?
C11 C13 . 1.404(3) ?
C11 H11A . 0.9300 ?
C12 N15 . 1.398(3) ?
C12 C13 . 1.458(3) ?
C13 C16 . 1.387(3) ?
C14 N15 . 1.383(3) ?

loop_
_geom_hbond_atom_site_label_D
_geom_hbond_atom_site_label_H
_geom_hbond_atom_site_label_A
_geom_hbond_site_symmetry_A
_geom_hbond_distance_DH
_geom_hbond_distance_HA
_geom_hbond_distance_DA
_geom_hbond_angle_DHA
_geom_hbond_publ_flag
C8 H8A O1 2_664 0.93 2.6378 3.490(3) 152.64 y
C9 H9A N7 3_745 0.93 2.7417 3.660(3) 169.58 y
C10 H10A O1 4_556 0.93 2.7052 3.599(3) 161.55 y
